data_1574744
loop_
_publ_author_name
'B\"oth, Andr\'e'
'Kaltwasser, Florian'
'Priedigkeit, Christian'
'Atwi, Boshra'
'Frey, Wolfgang'
'Buchmeiser, Michael R.'
'Tallarek, Ulrich'

_publ_section_title
;
 Influence of the supported ionic-liquid layer thickness on Z-selectivity
 in 1-alkyne hydrosilylation under continuous flow
;
_journal_issue 13
_journal_name_full 'Catalysis Science &amp; Technology'
_journal_page_first 4012
_journal_page_last 4023
_journal_paper_doi 10.1039/D5CY00436E
_journal_volume 15
_journal_year 2025
_chemical_formula_moiety 'C25 H29 N3 Rh, B F4, C H2 Cl2'
_chemical_formula_sum 'C26 H31 B Cl2 F4 N3 Rh'
_chemical_formula_weight 646.16
_chemical_name_common Rh-1
_space_group_crystal_system triclinic
_space_group_IT_number 2
_space_group_name_Hall '-P 1'
_space_group_name_H-M_alt 'P -1'
_atom_sites_solution_hydrogens geom
_atom_sites_solution_primary direct
_atom_sites_solution_secondary difmap
_audit_creation_method SHELXL-2014/7
_audit_update_record
;
2025-03-12 deposited with the CCDC.	2025-05-28 downloaded from the CCDC.
;
_cell_angle_alpha 75.446(16)
_cell_angle_beta 83.737(16)
_cell_angle_gamma 73.626(17)
_cell_formula_units_Z 2
_cell_length_a 9.756(5)
_cell_length_b 11.147(5)
_cell_length_c 13.527(7)
_cell_measurement_reflns_used 2311
_cell_measurement_temperature 100(2)
_cell_measurement_theta_max 24.248
_cell_measurement_theta_min 1.957
_cell_volume 1365.0(12)
_computing_cell_refinement 'Bruker APEXII Software Suite, 2008'
_computing_data_collection 'Bruker APEXII Software Suite, 2008'
_computing_data_reduction 'Bruker APEXII Software Suite, 2008'
_computing_molecular_graphics 'SHELXTL-plus, XP, Sheldrick, 19998'
_computing_structure_refinement 'SHELXL-2014/7 (Sheldrick, 2014)'
_computing_structure_solution 'SHELXS-2014/7 (Sheldrick, 2014)'
_diffrn_ambient_temperature 100(2)
_diffrn_measured_fraction_theta_full 0.991
_diffrn_measured_fraction_theta_max 0.991
_diffrn_measurement_device_type 'Bruker Kappa APEXI Duo'
_diffrn_measurement_method 'Omega + Phi Scans'
_diffrn_radiation_type MoK\a
_diffrn_radiation_wavelength 0.71073
_diffrn_reflns_av_R_equivalents 0.1795
_diffrn_reflns_av_unetI/netI 0.2158
_diffrn_reflns_Laue_measured_fraction_full 0.991
_diffrn_reflns_Laue_measured_fraction_max 0.991
_diffrn_reflns_limit_h_max 11
_diffrn_reflns_limit_h_min -11
_diffrn_reflns_limit_k_max 12
_diffrn_reflns_limit_k_min -12
_diffrn_reflns_limit_l_max 15
_diffrn_reflns_limit_l_min -15
_diffrn_reflns_number 15749
_diffrn_reflns_point_group_measured_fraction_full 0.991
_diffrn_reflns_point_group_measured_fraction_max 0.991
_diffrn_reflns_theta_full 24.248
_diffrn_reflns_theta_max 24.248
_diffrn_reflns_theta_min 1.957
_diffrn_source 'fine-focus sealed tube'
_exptl_absorpt_coefficient_mu 0.870
_exptl_absorpt_correction_T_max 0.7096
_exptl_absorpt_correction_T_min 0.5790
_exptl_absorpt_correction_type multi-scan
_exptl_absorpt_process_details 'Blessing, 1995'
_exptl_crystal_colour red
_exptl_crystal_density_diffrn 1.572
_exptl_crystal_description plate
_exptl_crystal_F_000 656
_exptl_crystal_size_max 0.140
_exptl_crystal_size_mid 0.090
_exptl_crystal_size_min 0.040
_refine_diff_density_max 1.518
_refine_diff_density_min -1.000
_refine_diff_density_rms 0.162
_refine_ls_extinction_coef 0.0153(12)
_refine_ls_extinction_expression Fc^*^=kFc[1+0.001xFc^2^\l^3^/sin(2\q)]^-1/4^
_refine_ls_extinction_method 'SHELXL-2014/7 (Sheldrick 2014'
_refine_ls_goodness_of_fit_ref 1.040
_refine_ls_hydrogen_treatment constr
_refine_ls_matrix_type full
_refine_ls_number_parameters 338
_refine_ls_number_reflns 4373
_refine_ls_number_restraints 48
_refine_ls_restrained_S_all 1.039
_refine_ls_R_factor_all 0.1744
_refine_ls_R_factor_gt 0.0835
_refine_ls_shift/su_max 0.004
_refine_ls_shift/su_mean 0.000
_refine_ls_structure_factor_coef Fsqd
_refine_ls_weighting_details 'w=1/[\s^2^(Fo^2^)+(0.0434P)^2^] where P=(Fo^2^+2Fc^2^)/3'
_refine_ls_weighting_scheme calc
_refine_ls_wR_factor_gt 0.1421
_refine_ls_wR_factor_ref 0.1602
_reflns_Friedel_coverage 0.000
_reflns_number_gt 2311
_reflns_number_total 4373
_reflns_threshold_expression 'I > 2\s(I)'
_cod_data_source_file d5cy00436e2.cif
_cod_data_source_block buch390a
_cod_depositor_comments
;
The following automatic conversions were performed:

data item '_atom_sites_solution_secondary' value 'diffmap' was
changed to 'difmap'.

Automatic conversion script
Id: cif_fix_values 8170 2020-07-09 18:12:32Z antanas 

 Adding full bibliography for 1574743--1574744.cif.
;
_cod_original_cell_volume 1364.9(12)
_cod_database_code 1574744
_shelx_shelxl_version_number 2014/7
_shelx_space_group_comment
;
The symmetry employed for this shelxl refinement is uniquely defined
by the following loop, which should always be used as a source of
symmetry information in preference to the above space-group names.
They are only intended as comments.
;
_shelx_estimated_absorpt_t_min 0.888
_shelx_estimated_absorpt_t_max 0.966

loop_
_space_group_symop_operation_xyz
'x, y, z'
'-x, -y, -z'

loop_
_atom_site_label
_atom_site_type_symbol
_atom_site_fract_x
_atom_site_fract_y
_atom_site_fract_z
_atom_site_U_iso_or_equiv
_atom_site_adp_type
_atom_site_occupancy
_atom_site_site_symmetry_order
_atom_site_calc_flag
_atom_site_refinement_flags_posn
_atom_site_refinement_flags_adp
_atom_site_refinement_flags_occupancy
_atom_site_disorder_assembly
_atom_site_disorder_group
Rh1 Rh 0.53864(10) 0.73428(9) 0.34843(6) 0.0260(4) Uani 1 1 d . . . . .
N1 N 0.7205(9) 0.8280(7) 0.4449(6) 0.023(2) Uani 1 1 d . . . . .
C1 C 0.7165(11) 0.7813(9) 0.3578(7) 0.021(2) Uani 1 1 d . U . . .
N2 N 0.8455(9) 0.7946(8) 0.3079(6) 0.026(2) Uani 1 1 d . . . . .
C2 C 0.8448(10) 0.8680(9) 0.4478(7) 0.023(2) Uani 1 1 d . U . . .
H2 H 0.8684 0.9030 0.4989 0.028 Uiso 1 1 calc R U . . .
N3 N 0.4979(9) 0.7968(7) 0.4881(6) 0.021(2) Uani 1 1 d . . . . .
C3 C 0.9223(12) 0.8459(9) 0.3628(7) 0.030(3) Uani 1 1 d . . . . .
H3 H 1.0131 0.8619 0.3428 0.036 Uiso 1 1 calc R U . . .
C4 C 0.6032(12) 0.8336(9) 0.5170(7) 0.026(3) Uani 1 1 d . . . . .
C5 C 0.6007(12) 0.8756(9) 0.6043(7) 0.026(3) Uani 1 1 d . . . . .
H5 H 0.6794 0.9000 0.6211 0.031 Uiso 1 1 calc R U . . .
C6 C 0.4779(11) 0.8809(9) 0.6668(7) 0.023(3) Uani 1 1 d . . . . .
H6 H 0.4710 0.9104 0.7277 0.028 Uiso 1 1 calc R U . . .
C7 C 0.3677(12) 0.8444(9) 0.6418(7) 0.027(3) Uani 1 1 d . U . . .
H7 H 0.2841 0.8463 0.6852 0.032 Uiso 1 1 calc R U . . .
C8 C 0.3796(11) 0.8035(9) 0.5505(7) 0.025(3) Uani 1 1 d . . . . .
H8 H 0.3015 0.7798 0.5320 0.030 Uiso 1 1 calc R U . . .
C9 C 0.9101(11) 0.7472(10) 0.2164(7) 0.024(3) Uani 1 1 d . . . . .
C10 C 0.8946(11) 0.8336(10) 0.1225(7) 0.023(3) Uani 1 1 d . . . . .
C11 C 0.9686(11) 0.7857(10) 0.0407(8) 0.025(3) Uani 1 1 d . U . . .
H11 H 0.9611 0.8419 -0.0253 0.030 Uiso 1 1 calc R U . . .
C12 C 1.0526(12) 0.6607(11) 0.0501(8) 0.031(3) Uani 1 1 d . . . . .
C13 C 1.0627(11) 0.5801(10) 0.1481(8) 0.031(3) Uani 1 1 d . . . . .
H13 H 1.1200 0.4940 0.1568 0.037 Uiso 1 1 calc R U . . .
C14 C 0.9915(11) 0.6215(10) 0.2339(7) 0.022(2) Uani 1 1 d . U . . .
C15 C 0.8096(11) 0.9699(9) 0.1084(7) 0.029(3) Uani 1 1 d . . . . .
H15A H 0.7116 0.9732 0.1357 0.044 Uiso 1 1 calc R U . . .
H15B H 0.8078 1.0118 0.0355 0.044 Uiso 1 1 calc R U . . .
H15C H 0.8532 1.0145 0.1449 0.044 Uiso 1 1 calc R U . . .
C16 C 1.1344(12) 0.6122(11) -0.0393(7) 0.038(3) Uani 1 1 d . . . . .
H16A H 1.1119 0.6795 -0.1021 0.057 Uiso 1 1 calc R U . . .
H16B H 1.1074 0.5361 -0.0453 0.057 Uiso 1 1 calc R U . . .
H16C H 1.2372 0.5895 -0.0286 0.057 Uiso 1 1 calc R U . . .
C17 C 1.0116(11) 0.5303(10) 0.3388(7) 0.031(3) Uani 1 1 d . . . . .
H17A H 1.0630 0.4436 0.3313 0.047 Uiso 1 1 calc R U . . .
H17B H 0.9179 0.5289 0.3728 0.047 Uiso 1 1 calc R U . . .
H17C H 1.0667 0.5595 0.3799 0.047 Uiso 1 1 calc R U . . .
C18 C 0.6238(11) 0.6155(9) 0.2425(7) 0.024(3) Uani 1 1 d . U . . .
H18 H 0.7168 0.6097 0.2616 0.029 Uiso 1 1 calc R U . . .
C19 C 0.5524(12) 0.7317(10) 0.1897(7) 0.030(3) Uani 1 1 d . U . . .
H19 H 0.5947 0.8011 0.1795 0.036 Uiso 1 1 calc R U . . .
C20 C 0.4067(11) 0.7577(10) 0.1452(7) 0.030(3) Uani 1 1 d . . . . .
H20A H 0.3983 0.6779 0.1296 0.036 Uiso 1 1 calc R U . . .
H20B H 0.4006 0.8237 0.0802 0.036 Uiso 1 1 calc R U . . .
C21 C 0.2827(11) 0.8031(10) 0.2167(7) 0.026(3) Uani 1 1 d . . . . .
H21A H 0.2579 0.8981 0.2027 0.031 Uiso 1 1 calc R U . . .
H21B H 0.1985 0.7787 0.2016 0.031 Uiso 1 1 calc R U . . .
C22 C 0.3126(10) 0.7491(10) 0.3285(7) 0.024(3) Uani 1 1 d . . . . .
H22 H 0.2855 0.8074 0.3721 0.029 Uiso 1 1 calc R U . . .
C23 C 0.3746(11) 0.6250(10) 0.3718(8) 0.029(3) Uani 1 1 d . U . . .
H23 H 0.3917 0.6030 0.4427 0.034 Uiso 1 1 calc R U . . .
C24 C 0.4187(12) 0.5181(9) 0.3143(8) 0.030(3) Uani 1 1 d . . . . .
H24A H 0.3572 0.5413 0.2551 0.036 Uiso 1 1 calc R U . . .
H24B H 0.4029 0.4381 0.3599 0.036 Uiso 1 1 calc R U . . .
C25 C 0.5767(11) 0.4930(10) 0.2758(7) 0.032(3) Uani 1 1 d . . . . .
H25A H 0.6376 0.4331 0.3310 0.038 Uiso 1 1 calc R U . . .
H25B H 0.5898 0.4515 0.2174 0.038 Uiso 1 1 calc R U . . .
B1 B -0.0335(15) 0.8442(14) 0.6971(9) 0.032(4) Uani 1 1 d . . . . .
F1 F -0.1170(7) 0.9622(5) 0.6419(4) 0.0362(16) Uani 1 1 d . . . . .
F2 F 0.0360(7) 0.8735(6) 0.7726(4) 0.0429(18) Uani 1 1 d . . . . .
F3 F -0.1135(7) 0.7621(5) 0.7419(4) 0.0385(17) Uani 1 1 d . . . . .
F4 F 0.0703(7) 0.7901(6) 0.6312(4) 0.0457(18) Uani 1 1 d . . . . .
C1X C 0.6818(12) 0.7335(10) 0.9339(8) 0.037(3) Uani 1 1 d . . . . .
H1X1 H 0.7113 0.6960 1.0053 0.045 Uiso 1 1 calc R U . . .
H1X2 H 0.7680 0.7166 0.8883 0.045 Uiso 1 1 calc R U . . .
Cl1X Cl 0.6101(3) 0.9007(3) 0.9170(2) 0.0372(8) Uani 1 1 d . . . . .
Cl2X Cl 0.5579(3) 0.6574(3) 0.9072(2) 0.0431(8) Uani 1 1 d . . . . .

loop_
_atom_site_aniso_label
_atom_site_aniso_U_11
_atom_site_aniso_U_22
_atom_site_aniso_U_33
_atom_site_aniso_U_23
_atom_site_aniso_U_13
_atom_site_aniso_U_12
Rh1 0.0365(6) 0.0375(6) 0.0108(5) -0.0125(4) 0.0009(4) -0.0154(4)
N1 0.029(6) 0.032(5) 0.017(5) -0.017(4) -0.003(4) -0.010(4)
C1 0.033(5) 0.016(5) 0.018(5) -0.011(4) -0.002(4) -0.005(4)
N2 0.026(6) 0.042(6) 0.017(5) -0.022(4) 0.003(4) -0.010(5)
C2 0.025(5) 0.035(5) 0.014(4) -0.009(4) 0.003(4) -0.014(4)
N3 0.018(5) 0.029(5) 0.014(5) -0.003(4) 0.007(4) -0.009(4)
C3 0.039(8) 0.036(7) 0.025(6) -0.012(6) 0.005(5) -0.020(6)
C4 0.043(8) 0.017(6) 0.016(6) 0.007(5) -0.005(5) -0.015(6)
C5 0.049(8) 0.023(6) 0.007(5) -0.003(5) -0.006(5) -0.009(6)
C6 0.026(7) 0.032(7) 0.013(5) -0.006(5) -0.001(5) -0.011(6)
C7 0.035(5) 0.024(5) 0.022(5) -0.013(4) 0.010(4) -0.005(4)
C8 0.028(7) 0.031(7) 0.018(6) -0.010(5) -0.003(5) -0.008(5)
C9 0.032(7) 0.026(7) 0.023(6) -0.013(5) 0.000(5) -0.015(6)
C10 0.030(7) 0.028(7) 0.013(6) -0.006(5) 0.001(5) -0.012(6)
C11 0.030(5) 0.033(5) 0.019(5) -0.005(4) -0.006(4) -0.016(4)
C12 0.040(8) 0.040(8) 0.019(6) -0.012(6) -0.011(5) -0.010(6)
C13 0.033(7) 0.040(7) 0.025(6) -0.026(6) 0.003(5) -0.006(6)
C14 0.031(5) 0.026(5) 0.015(4) -0.007(4) 0.001(4) -0.015(4)
C15 0.041(8) 0.043(8) 0.012(5) -0.012(5) -0.002(5) -0.019(6)
C16 0.050(8) 0.056(8) 0.015(6) -0.019(6) -0.001(6) -0.017(7)
C17 0.031(7) 0.042(7) 0.027(6) -0.005(6) -0.007(5) -0.020(6)
C18 0.033(5) 0.026(5) 0.020(5) -0.010(4) -0.004(4) -0.015(4)
C19 0.040(6) 0.035(5) 0.023(5) -0.015(4) 0.003(4) -0.018(5)
C20 0.038(8) 0.044(7) 0.018(6) -0.015(5) 0.001(5) -0.019(6)
C21 0.024(7) 0.046(7) 0.011(5) -0.008(5) -0.002(5) -0.011(6)
C22 0.021(6) 0.049(8) 0.011(5) -0.012(5) 0.004(5) -0.018(6)
C23 0.039(6) 0.027(5) 0.017(5) -0.001(4) -0.001(4) -0.008(4)
C24 0.050(8) 0.019(6) 0.023(6) -0.001(5) -0.004(6) -0.017(6)
C25 0.037(8) 0.047(8) 0.016(6) -0.014(5) 0.000(5) -0.015(6)
B1 0.031(9) 0.056(10) 0.015(7) -0.012(7) 0.002(6) -0.017(8)
F1 0.052(5) 0.035(4) 0.027(3) -0.009(3) -0.008(3) -0.016(3)
F2 0.059(5) 0.066(5) 0.016(3) -0.015(3) -0.003(3) -0.030(4)
F3 0.050(5) 0.043(4) 0.028(4) -0.003(3) 0.004(3) -0.026(4)
F4 0.044(5) 0.068(5) 0.035(4) -0.030(4) 0.006(3) -0.019(4)
C1X 0.035(8) 0.062(9) 0.022(6) -0.011(6) -0.001(5) -0.023(6)
Cl1X 0.051(2) 0.0379(18) 0.0271(16) -0.0137(14) -0.0013(14) -0.0136(15)
Cl2X 0.056(2) 0.051(2) 0.0332(17) -0.0182(15) -0.0040(15) -0.0236(17)

loop_
_atom_type_symbol
_atom_type_description
_atom_type_scat_dispersion_real
_atom_type_scat_dispersion_imag
_atom_type_scat_source
C C 0.0033 0.0016 'International Tables Vol C Tables 4.2.6.8 and 6.1.1.4'
H H 0.0000 0.0000 'International Tables Vol C Tables 4.2.6.8 and 6.1.1.4'
B B 0.0013 0.0007 'International Tables Vol C Tables 4.2.6.8 and 6.1.1.4'
N N 0.0061 0.0033 'International Tables Vol C Tables 4.2.6.8 and 6.1.1.4'
F F 0.0171 0.0103 'International Tables Vol C Tables 4.2.6.8 and 6.1.1.4'
Cl Cl 0.1484 0.1585 'International Tables Vol C Tables 4.2.6.8 and 6.1.1.4'
Rh Rh -1.1178 0.9187 'International Tables Vol C Tables 4.2.6.8 and 6.1.1.4'

loop_
_geom_angle_atom_site_label_1
_geom_angle_atom_site_label_2
_geom_angle_atom_site_label_3
_geom_angle
_geom_angle_site_symmetry_1
_geom_angle_site_symmetry_3
_geom_angle_publ_flag
C1 Rh1 N3 78.8(4) . . ?
C1 Rh1 C18 96.1(4) . . ?
N3 Rh1 C18 160.3(3) . . ?
C1 Rh1 C19 100.0(4) . . ?
N3 Rh1 C19 162.8(3) . . ?
C18 Rh1 C19 36.6(3) . . ?
C1 Rh1 C22 161.6(4) . . ?
N3 Rh1 C22 94.6(3) . . ?
C18 Rh1 C22 95.5(4) . . ?
C19 Rh1 C22 81.1(4) . . ?
C1 Rh1 C23 161.8(4) . . ?
N3 Rh1 C23 98.0(3) . . ?
C18 Rh1 C23 80.9(4) . . ?
C19 Rh1 C23 88.3(4) . . ?
C22 Rh1 C23 35.5(3) . . ?
C1 N1 C2 113.7(8) . . ?
C1 N1 C4 119.1(8) . . ?
C2 N1 C4 127.1(8) . . ?
N2 C1 N1 100.8(8) . . ?
N2 C1 Rh1 144.8(7) . . ?
N1 C1 Rh1 114.3(7) . . ?
C1 N2 C3 112.0(8) . . ?
C1 N2 C9 126.3(8) . . ?
C3 N2 C9 121.2(8) . . ?
C3 C2 N1 105.1(9) . . ?
C3 C2 H2 127.5 . . ?
N1 C2 H2 127.5 . . ?
C4 N3 C8 116.3(9) . . ?
C4 N3 Rh1 115.5(7) . . ?
C8 N3 Rh1 128.2(7) . . ?
C2 C3 N2 108.4(9) . . ?
C2 C3 H3 125.8 . . ?
N2 C3 H3 125.8 . . ?
N3 C4 C5 125.4(10) . . ?
N3 C4 N1 112.2(9) . . ?
C5 C4 N1 122.4(10) . . ?
C4 C5 C6 116.9(10) . . ?
C4 C5 H5 121.6 . . ?
C6 C5 H5 121.6 . . ?
C7 C6 C5 120.5(9) . . ?
C7 C6 H6 119.8 . . ?
C5 C6 H6 119.8 . . ?
C6 C7 C8 118.6(10) . . ?
C6 C7 H7 120.7 . . ?
C8 C7 H7 120.7 . . ?
N3 C8 C7 122.4(10) . . ?
N3 C8 H8 118.8 . . ?
C7 C8 H8 118.8 . . ?
C10 C9 C14 125.5(9) . . ?
C10 C9 N2 118.2(9) . . ?
C14 C9 N2 116.1(8) . . ?
C9 C10 C11 115.3(9) . . ?
C9 C10 C15 123.3(9) . . ?
C11 C10 C15 121.4(9) . . ?
C12 C11 C10 123.7(10) . . ?
C12 C11 H11 118.1 . . ?
C10 C11 H11 118.1 . . ?
C13 C12 C11 117.1(10) . . ?
C13 C12 C16 120.3(10) . . ?
C11 C12 C16 122.6(9) . . ?
C12 C13 C14 122.4(10) . . ?
C12 C13 H13 118.8 . . ?
C14 C13 H13 118.8 . . ?
C9 C14 C13 116.0(9) . . ?
C9 C14 C17 124.3(9) . . ?
C13 C14 C17 119.7(9) . . ?
C10 C15 H15A 109.5 . . ?
C10 C15 H15B 109.5 . . ?
H15A C15 H15B 109.5 . . ?
C10 C15 H15C 109.5 . . ?
H15A C15 H15C 109.5 . . ?
H15B C15 H15C 109.5 . . ?
C12 C16 H16A 109.5 . . ?
C12 C16 H16B 109.5 . . ?
H16A C16 H16B 109.5 . . ?
C12 C16 H16C 109.5 . . ?
H16A C16 H16C 109.5 . . ?
H16B C16 H16C 109.5 . . ?
C14 C17 H17A 109.5 . . ?
C14 C17 H17B 109.5 . . ?
H17A C17 H17B 109.5 . . ?
C14 C17 H17C 109.5 . . ?
H17A C17 H17C 109.5 . . ?
H17B C17 H17C 109.5 . . ?
C19 C18 C25 129.0(10) . . ?
C19 C18 Rh1 71.9(6) . . ?
C25 C18 Rh1 109.7(6) . . ?
C19 C18 H18 115.5 . . ?
C25 C18 H18 115.5 . . ?
Rh1 C18 H18 88.2 . . ?
C18 C19 C20 123.3(9) . . ?
C18 C19 Rh1 71.4(6) . . ?
C20 C19 Rh1 113.1(7) . . ?
C18 C19 H19 118.3 . . ?
C20 C19 H19 118.3 . . ?
Rh1 C19 H19 85.5 . . ?
C19 C20 C21 113.0(8) . . ?
C19 C20 H20A 109.0 . . ?
C21 C20 H20A 109.0 . . ?
C19 C20 H20B 109.0 . . ?
C21 C20 H20B 109.0 . . ?
H20A C20 H20B 107.8 . . ?
C22 C21 C20 113.9(8) . . ?
C22 C21 H21A 108.8 . . ?
C20 C21 H21A 108.8 . . ?
C22 C21 H21B 108.8 . . ?
C20 C21 H21B 108.8 . . ?
H21A C21 H21B 107.7 . . ?
C23 C22 C21 125.5(10) . . ?
C23 C22 Rh1 72.9(6) . . ?
C21 C22 Rh1 108.1(6) . . ?
C23 C22 H22 117.2 . . ?
C21 C22 H22 117.2 . . ?
Rh1 C22 H22 88.9 . . ?
C22 C23 C24 124.2(9) . . ?
C22 C23 Rh1 71.6(6) . . ?
C24 C23 Rh1 110.8(7) . . ?
C22 C23 H23 117.9 . . ?
C24 C23 H23 117.9 . . ?
Rh1 C23 H23 87.6 . . ?
C23 C24 C25 112.7(8) . . ?
C23 C24 H24A 109.0 . . ?
C25 C24 H24A 109.0 . . ?
C23 C24 H24B 109.0 . . ?
C25 C24 H24B 109.0 . . ?
H24A C24 H24B 107.8 . . ?
C18 C25 C24 111.9(8) . . ?
C18 C25 H25A 109.2 . . ?
C24 C25 H25A 109.2 . . ?
C18 C25 H25B 109.2 . . ?
C24 C25 H25B 109.2 . . ?
H25A C25 H25B 107.9 . . ?
F3 B1 F4 110.4(10) . . ?
F3 B1 F1 112.1(10) . . ?
F4 B1 F1 108.6(9) . . ?
F3 B1 F2 110.6(9) . . ?
F4 B1 F2 108.3(10) . . ?
F1 B1 F2 106.7(10) . . ?
Cl1X C1X Cl2X 112.3(6) . . ?
Cl1X C1X H1X1 109.1 . . ?
Cl2X C1X H1X1 109.1 . . ?
Cl1X C1X H1X2 109.1 . . ?
Cl2X C1X H1X2 109.1 . . ?
H1X1 C1X H1X2 107.9 . . ?

loop_
_geom_bond_atom_site_label_1
_geom_bond_atom_site_label_2
_geom_bond_distance
_geom_bond_site_symmetry_2
_geom_bond_publ_flag
Rh1 C1 1.974(10) . ?
Rh1 N3 2.134(8) . ?
Rh1 C18 2.137(9) . ?
Rh1 C19 2.144(10) . ?
Rh1 C22 2.206(9) . ?
Rh1 C23 2.223(10) . ?
N1 C1 1.411(11) . ?
N1 C2 1.412(12) . ?
N1 C4 1.418(12) . ?
C1 N2 1.390(12) . ?
N2 C3 1.420(12) . ?
N2 C9 1.476(12) . ?
C2 C3 1.343(13) . ?
C2 H2 0.9500 . ?
N3 C4 1.336(12) . ?
N3 C8 1.349(12) . ?
C3 H3 0.9500 . ?
C4 C5 1.371(13) . ?
C5 C6 1.385(13) . ?
C5 H5 0.9500 . ?
C6 C7 1.353(13) . ?
C6 H6 0.9500 . ?
C7 C8 1.402(12) . ?
C7 H7 0.9500 . ?
C8 H8 0.9500 . ?
C9 C10 1.382(13) . ?
C9 C14 1.377(13) . ?
C10 C11 1.391(13) . ?
C10 C15 1.487(13) . ?
C11 C12 1.386(14) . ?
C11 H11 0.9500 . ?
C12 C13 1.399(14) . ?
C12 C16 1.505(13) . ?
C13 C14 1.398(12) . ?
C13 H13 0.9500 . ?
C14 C17 1.519(13) . ?
C15 H15A 0.9800 . ?
C15 H15B 0.9800 . ?
C15 H15C 0.9800 . ?
C16 H16A 0.9800 . ?
C16 H16B 0.9800 . ?
C16 H16C 0.9800 . ?
C17 H17A 0.9800 . ?
C17 H17B 0.9800 . ?
C17 H17C 0.9800 . ?
C18 C19 1.345(13) . ?
C18 C25 1.509(13) . ?
C18 H18 0.9500 . ?
C19 C20 1.528(14) . ?
C19 H19 0.9500 . ?
C20 C21 1.516(13) . ?
C20 H20A 0.9900 . ?
C20 H20B 0.9900 . ?
C21 C22 1.509(12) . ?
C21 H21A 0.9900 . ?
C21 H21B 0.9900 . ?
C22 C23 1.349(13) . ?
C22 H22 0.9500 . ?
C23 C24 1.521(13) . ?
C23 H23 0.9500 . ?
C24 C25 1.543(14) . ?
C24 H24A 0.9900 . ?
C24 H24B 0.9900 . ?
C25 H25A 0.9900 . ?
C25 H25B 0.9900 . ?
B1 F3 1.354(14) . ?
B1 F4 1.383(14) . ?
B1 F1 1.409(15) . ?
B1 F2 1.434(13) . ?
C1X Cl1X 1.761(11) . ?
C1X Cl2X 1.771(10) . ?
C1X H1X1 0.9900 . ?
C1X H1X2 0.9900 . ?

loop_
_geom_torsion_atom_site_label_1
_geom_torsion_atom_site_label_2
_geom_torsion_atom_site_label_3
_geom_torsion_atom_site_label_4
_geom_torsion
_geom_torsion_site_symmetry_1
_geom_torsion_site_symmetry_2
_geom_torsion_site_symmetry_3
_geom_torsion_site_symmetry_4
_geom_torsion_publ_flag
C2 N1 C1 N2 0.2(10) . . . . ?
C4 N1 C1 N2 178.6(8) . . . . ?
C2 N1 C1 Rh1 -176.6(6) . . . . ?
C4 N1 C1 Rh1 1.7(11) . . . . ?
N1 C1 N2 C3 0.3(10) . . . . ?
Rh1 C1 N2 C3 175.3(10) . . . . ?
N1 C1 N2 C9 172.4(8) . . . . ?
Rh1 C1 N2 C9 -12.6(18) . . . . ?
C1 N1 C2 C3 -0.6(11) . . . . ?
C4 N1 C2 C3 -178.8(9) . . . . ?
N1 C2 C3 N2 0.8(11) . . . . ?
C1 N2 C3 C2 -0.7(12) . . . . ?
C9 N2 C3 C2 -173.3(9) . . . . ?
C8 N3 C4 C5 0.7(14) . . . . ?
Rh1 N3 C4 C5 -179.2(7) . . . . ?
C8 N3 C4 N1 -177.7(8) . . . . ?
Rh1 N3 C4 N1 2.4(10) . . . . ?
C1 N1 C4 N3 -2.7(12) . . . . ?
C2 N1 C4 N3 175.4(9) . . . . ?
C1 N1 C4 C5 178.8(9) . . . . ?
C2 N1 C4 C5 -3.1(15) . . . . ?
N3 C4 C5 C6 -0.5(14) . . . . ?
N1 C4 C5 C6 177.8(9) . . . . ?
C4 C5 C6 C7 0.7(14) . . . . ?
C5 C6 C7 C8 -1.2(14) . . . . ?
C4 N3 C8 C7 -1.2(13) . . . . ?
Rh1 N3 C8 C7 178.7(7) . . . . ?
C6 C7 C8 N3 1.5(14) . . . . ?
C1 N2 C9 C10 99.9(11) . . . . ?
C3 N2 C9 C10 -88.6(12) . . . . ?
C1 N2 C9 C14 -85.4(13) . . . . ?
C3 N2 C9 C14 86.0(11) . . . . ?
C14 C9 C10 C11 0.4(15) . . . . ?
N2 C9 C10 C11 174.4(9) . . . . ?
C14 C9 C10 C15 -177.6(9) . . . . ?
N2 C9 C10 C15 -3.5(14) . . . . ?
C9 C10 C11 C12 0.1(15) . . . . ?
C15 C10 C11 C12 178.1(10) . . . . ?
C10 C11 C12 C13 -0.4(16) . . . . ?
C10 C11 C12 C16 -178.4(9) . . . . ?
C11 C12 C13 C14 0.3(15) . . . . ?
C16 C12 C13 C14 178.4(10) . . . . ?
C10 C9 C14 C13 -0.5(15) . . . . ?
N2 C9 C14 C13 -174.6(8) . . . . ?
C10 C9 C14 C17 177.3(9) . . . . ?
N2 C9 C14 C17 3.1(14) . . . . ?
C12 C13 C14 C9 0.1(15) . . . . ?
C12 C13 C14 C17 -177.8(9) . . . . ?
C25 C18 C19 C20 -4.9(16) . . . . ?
Rh1 C18 C19 C20 -106.0(9) . . . . ?
C25 C18 C19 Rh1 101.1(10) . . . . ?
C18 C19 C20 C21 92.7(11) . . . . ?
Rh1 C19 C20 C21 10.3(11) . . . . ?
C19 C20 C21 C22 -31.5(12) . . . . ?
C20 C21 C22 C23 -45.5(14) . . . . ?
C20 C21 C22 Rh1 36.0(10) . . . . ?
C21 C22 C23 C24 -2.7(16) . . . . ?
Rh1 C22 C23 C24 -103.1(10) . . . . ?
C21 C22 C23 Rh1 100.3(9) . . . . ?
C22 C23 C24 C25 94.3(12) . . . . ?
Rh1 C23 C24 C25 12.9(10) . . . . ?
C19 C18 C25 C24 -40.8(14) . . . . ?
Rh1 C18 C25 C24 41.5(10) . . . . ?
C23 C24 C25 C18 -35.9(12) . . . . ?
